data_7219561
loop_
_publ_author_name
'Iqbal, Jamshed'
'Khan, Imtiaz'
'Zaib, Sumera'
'Ibrar, Aliya'
'Abbas, Saba'
'Bakht, Mahwish'
'Hameed, Shahid'
'White, Jonathan M.'
'Rana, Usman Ali'
'Shahid, Mohammad'

_publ_section_title
;
 Exploration of a library of triazolothiadiazole and triazolothiadiazine
 compounds as a highly potent and selective family of cholinesterase and
 monoamine oxidase inhibitors: Design, synthesis, X-ray diffraction
 analysis and molecular docking studies
;
_journal_name_full 'RSC Adv.'
_journal_paper_doi 10.1039/C5RA00906E
_journal_year 2015
_chemical_formula_sum 'C17 H13 Br N4 O S'
_chemical_formula_weight 401.28
_chemical_melting_point 491.5(5)
_space_group_crystal_system triclinic
_space_group_IT_number 2
_space_group_name_Hall '-P 1'
_space_group_name_H-M_alt 'P -1'
_symmetry_space_group_name_Hall '-P 1'
_symmetry_space_group_name_H-M 'P -1'
_atom_sites_solution_hydrogens geom
_audit_creation_method SHELXL-2014/7
_audit_update_record
;
2014-11-08 deposited with the CCDC.
2015-02-12 downloaded from the CCDC.
;
_cell_angle_alpha 105.441(5)
_cell_angle_beta 102.930(4)
_cell_angle_gamma 91.660(4)
_cell_formula_units_Z 2
_cell_length_a 7.5733(3)
_cell_length_b 10.0581(7)
_cell_length_c 11.2828(6)
_cell_measurement_reflns_used 3429
_cell_measurement_temperature 130.0(2)
_cell_measurement_theta_max 29.0569
_cell_measurement_theta_min 2.9668
_cell_volume 803.82(8)
_computing_cell_refinement
;
CrysAlisPro, Agilent Technologies,
Version 1.171.35.15 (release 03-08-2011 CrysAlis171 .NET)
(compiled Aug  3 2011,13:03:54)
;
_computing_data_collection
;
CrysAlisPro, Agilent Technologies,
Version 1.171.35.15 (release 03-08-2011 CrysAlis171 .NET)
(compiled Aug  3 2011,13:03:54)
;
_computing_data_reduction
;
CrysAlisPro, Agilent Technologies,
Version 1.171.35.15 (release 03-08-2011 CrysAlis171 .NET)
(compiled Aug  3 2011,13:03:54)
;
_computing_structure_refinement 'SHELXL-2014/7 (Sheldrick, 2014)'
_diffrn_ambient_temperature 130.0(2)
_diffrn_detector_area_resol_mean 10.2273
_diffrn_measured_fraction_theta_full 0.999
_diffrn_measured_fraction_theta_max 0.863
_diffrn_measurement_device_type 'SuperNova, Dual, Cu at zero, Atlas'
_diffrn_measurement_method '\w scans'
_diffrn_radiation_monochromator mirror
_diffrn_radiation_source 'SuperNova (Mo) X-ray Source'
_diffrn_radiation_type 'Mo K\a'
_diffrn_radiation_wavelength 0.7107
_diffrn_reflns_av_R_equivalents 0.0331
_diffrn_reflns_av_unetI/netI 0.0539
_diffrn_reflns_Laue_measured_fraction_full 0.999
_diffrn_reflns_Laue_measured_fraction_max 0.863
_diffrn_reflns_limit_h_max 10
_diffrn_reflns_limit_h_min -9
_diffrn_reflns_limit_k_max 13
_diffrn_reflns_limit_k_min -13
_diffrn_reflns_limit_l_max 12
_diffrn_reflns_limit_l_min -14
_diffrn_reflns_number 6521
_diffrn_reflns_point_group_measured_fraction_full 0.999
_diffrn_reflns_point_group_measured_fraction_max 0.863
_diffrn_reflns_theta_full 25.242
_diffrn_reflns_theta_max 29.121
_diffrn_reflns_theta_min 2.973
_exptl_absorpt_coefficient_mu 2.699
_exptl_absorpt_correction_T_max 0.639
_exptl_absorpt_correction_T_min 0.328
_exptl_absorpt_correction_type gaussian
_exptl_absorpt_process_details
;
CrysAlisPro, Agilent Technologies,
Version 1.171.35.15 (release 03-08-2011 CrysAlis171 .NET)
(compiled Aug  3 2011,13:03:54)
Numerical absorption correction based on gaussian integration over
            a multifaceted crystal model
;
_exptl_crystal_colour colourless
_exptl_crystal_density_diffrn 1.658
_exptl_crystal_description block
_exptl_crystal_F_000 404
_exptl_crystal_recrystallization_method 'Re-crystallisation from solvent: Ethanol'
_exptl_crystal_size_max 0.5961
_exptl_crystal_size_mid 0.3948
_exptl_crystal_size_min 0.1804
_refine_diff_density_max 0.472
_refine_diff_density_min -0.512
_refine_diff_density_rms 0.084
_refine_ls_extinction_method none
_refine_ls_goodness_of_fit_ref 1.028
_refine_ls_hydrogen_treatment constr
_refine_ls_matrix_type full
_refine_ls_number_parameters 218
_refine_ls_number_reflns 3736
_refine_ls_number_restraints 0
_refine_ls_restrained_S_all 1.028
_refine_ls_R_factor_all 0.0448
_refine_ls_R_factor_gt 0.0349
_refine_ls_shift/su_max 0.000
_refine_ls_shift/su_mean 0.000
_refine_ls_structure_factor_coef Fsqd
_refine_ls_weighting_details 'w=1/[\s^2^(Fo^2^)+(0.0298P)^2^+0.1373P] where P=(Fo^2^+2Fc^2^)/3'
_refine_ls_weighting_scheme calc
_refine_ls_wR_factor_gt 0.0729
_refine_ls_wR_factor_ref 0.0776
_reflns_Friedel_coverage 0.000
_reflns_number_gt 3227
_reflns_number_total 3736
_reflns_threshold_expression 'I > 2\s(I)'
_cod_data_source_file c5ra00906e2.cif
_cod_data_source_block shelx
_cod_depositor_comments
;
The following automatic conversions were performed:

'_chemical_melting_point' value '491-492' was changed to '491.5(5)' -
the average value was taken and precision was estimated.

Automatic conversion script
Id: cif_fix_values 3008 2015-01-20 13:52:24Z robertas 
;
_cod_database_code 7219561
_shelx_shelxl_version_number 2014/7
_chemical_oxdiff_usercomment 'Imtiaz Khan RXN-25'
_shelx_space_group_comment
;
The symmetry employed for this shelxl refinement is uniquely defined
by the following loop, which should always be used as a source of
symmetry information in preference to the above space-group names.
They are only intended as comments.
;

loop_
_space_group_symop_operation_xyz
'x, y, z'
'-x, -y, -z'

loop_
_atom_site_label
_atom_site_type_symbol
_atom_site_fract_x
_atom_site_fract_y
_atom_site_fract_z
_atom_site_U_iso_or_equiv
_atom_site_adp_type
_atom_site_occupancy
_atom_site_site_symmetry_order
_atom_site_calc_flag
_atom_site_refinement_flags_posn
_atom_site_refinement_flags_adp
C1 C -0.1061(3) 0.4183(2) 0.34710(19) 0.0163(5) Uani 1 1 d . .
C2 C -0.2662(3) 0.4743(3) 0.3693(2) 0.0186(5) Uani 1 1 d . .
H2 H -0.3438 0.4301 0.4032 0.022 Uiso 1 1 calc R U
C3 C -0.3071(3) 0.5960(3) 0.3401(2) 0.0208(5) Uani 1 1 d . .
C4 C -0.1957(3) 0.6647(3) 0.2897(2) 0.0215(5) Uani 1 1 d . .
H4 H -0.2261 0.7468 0.2706 0.026 Uiso 1 1 calc R U
C5 C -0.0370(3) 0.6080(3) 0.2682(2) 0.0224(5) Uani 1 1 d . .
H5 H 0.0398 0.6526 0.2341 0.027 Uiso 1 1 calc R U
C6 C 0.0086(3) 0.4859(3) 0.2967(2) 0.0183(5) Uani 1 1 d . .
H6 H 0.1157 0.4492 0.2822 0.022 Uiso 1 1 calc R U
C7 C -0.0638(3) 0.2910(2) 0.3818(2) 0.0161(5) Uani 1 1 d . .
C8 C 0.0617(3) 0.1052(2) 0.4076(2) 0.0174(5) Uani 1 1 d . .
C9 C 0.2988(3) 0.1094(3) 0.2989(2) 0.0192(5) Uani 1 1 d . .
C10 C 0.4562(3) 0.0805(3) 0.2396(2) 0.0225(5) Uani 1 1 d . .
H10A H 0.4727 0.1476 0.1941 0.027 Uiso 1 1 calc R U
H10B H 0.5672 0.0844 0.3035 0.027 Uiso 1 1 calc R U
C11 C 0.5460(3) -0.1158(3) 0.1018(2) 0.0199(5) Uani 1 1 d . .
C12 C 0.4949(3) -0.2503(3) 0.0245(2) 0.0223(5) Uani 1 1 d . .
C13 C 0.6245(3) -0.3210(3) -0.0306(2) 0.0286(6) Uani 1 1 d . .
H13 H 0.5934 -0.4112 -0.0826 0.034 Uiso 1 1 calc R U
C14 C 0.7986(3) -0.2599(3) -0.0096(2) 0.0309(6) Uani 1 1 d . .
H14 H 0.8839 -0.3093 -0.0464 0.037 Uiso 1 1 calc R U
C15 C 0.8454(3) -0.1264(3) 0.0656(2) 0.0291(6) Uani 1 1 d . .
H15 H 0.9624 -0.0852 0.0790 0.035 Uiso 1 1 calc R U
C16 C 0.7189(3) -0.0516(3) 0.1222(2) 0.0230(5) Uani 1 1 d . .
H16 H 0.7499 0.0393 0.1724 0.028 Uiso 1 1 calc R U
C17 C 0.3052(3) -0.3143(3) 0.0014(2) 0.0306(6) Uani 1 1 d . .
H17A H 0.2927 -0.4067 -0.0540 0.046 Uiso 1 1 calc R U
H17B H 0.2206 -0.2599 -0.0372 0.046 Uiso 1 1 calc R U
H17C H 0.2805 -0.3175 0.0805 0.046 Uiso 1 1 calc R U
N1 N -0.1569(2) 0.2303(2) 0.44168(17) 0.0185(4) Uani 1 1 d . .
N2 N -0.0789(2) 0.1113(2) 0.45835(18) 0.0191(4) Uani 1 1 d . .
N3 N 0.0768(2) 0.2131(2) 0.35847(17) 0.0161(4) Uani 1 1 d . .
N4 N 0.2124(2) 0.2181(2) 0.29520(17) 0.0185(4) Uani 1 1 d . .
S1 S 0.22830(7) -0.00350(6) 0.37765(6) 0.02053(14) Uani 1 1 d . .
Br1 Br -0.52215(3) 0.67326(3) 0.37552(2) 0.02884(9) Uani 1 1 d . .
O1 O 0.4119(2) -0.05472(18) 0.15500(15) 0.0222(4) Uani 1 1 d . .

loop_
_atom_site_aniso_label
_atom_site_aniso_U_11
_atom_site_aniso_U_22
_atom_site_aniso_U_33
_atom_site_aniso_U_23
_atom_site_aniso_U_13
_atom_site_aniso_U_12
C1 0.0210(10) 0.0148(12) 0.0109(10) 0.0022(9) 0.0006(8) 0.0029(9)
C2 0.0200(11) 0.0194(13) 0.0163(11) 0.0047(10) 0.0045(8) 0.0021(9)
C3 0.0198(11) 0.0208(13) 0.0188(12) 0.0038(10) 0.0004(9) 0.0066(10)
C4 0.0265(12) 0.0161(13) 0.0184(12) 0.0051(10) -0.0022(9) 0.0028(10)
C5 0.0247(11) 0.0218(14) 0.0206(12) 0.0086(11) 0.0024(9) -0.0010(10)
C6 0.0191(10) 0.0182(13) 0.0155(11) 0.0036(10) 0.0015(8) 0.0032(9)
C7 0.0181(10) 0.0156(12) 0.0144(11) 0.0034(9) 0.0040(8) 0.0044(9)
C8 0.0226(11) 0.0124(12) 0.0182(11) 0.0052(9) 0.0055(9) 0.0030(9)
C9 0.0198(11) 0.0197(13) 0.0181(11) 0.0052(10) 0.0051(9) 0.0001(9)
C10 0.0230(11) 0.0191(13) 0.0273(13) 0.0051(11) 0.0114(10) 0.0035(10)
C11 0.0205(11) 0.0261(14) 0.0174(11) 0.0100(11) 0.0074(9) 0.0101(10)
C12 0.0264(12) 0.0261(14) 0.0145(11) 0.0064(10) 0.0035(9) 0.0076(11)
C13 0.0391(14) 0.0289(15) 0.0162(12) 0.0026(11) 0.0064(10) 0.0133(12)
C14 0.0297(13) 0.0463(19) 0.0204(13) 0.0098(13) 0.0111(10) 0.0193(13)
C15 0.0233(12) 0.0466(19) 0.0242(13) 0.0170(13) 0.0102(10) 0.0097(12)
C16 0.0248(11) 0.0254(15) 0.0225(12) 0.0106(11) 0.0078(9) 0.0057(11)
C17 0.0314(13) 0.0275(16) 0.0262(14) -0.0002(12) 0.0031(10) -0.0011(12)
N1 0.0212(9) 0.0160(11) 0.0195(10) 0.0052(8) 0.0065(7) 0.0043(8)
N2 0.0238(9) 0.0151(11) 0.0222(10) 0.0077(9) 0.0097(8) 0.0060(8)
N3 0.0207(9) 0.0140(10) 0.0150(9) 0.0043(8) 0.0065(7) 0.0036(8)
N4 0.0211(9) 0.0197(11) 0.0172(10) 0.0056(9) 0.0091(7) 0.0033(8)
S1 0.0238(3) 0.0156(3) 0.0265(3) 0.0081(3) 0.0113(2) 0.0072(2)
Br1 0.02470(14) 0.02540(16) 0.03654(16) 0.00837(12) 0.00677(10) 0.01185(11)
O1 0.0182(7) 0.0217(10) 0.0248(9) 0.0011(8) 0.0077(6) 0.0043(7)

loop_
_atom_type_symbol
_atom_type_description
_atom_type_scat_dispersion_real
_atom_type_scat_dispersion_imag
_atom_type_scat_source
C C 0.0033 0.0016 'International Tables Vol C Tables 4.2.6.8 and 6.1.1.4'
H H 0.0000 0.0000 'International Tables Vol C Tables 4.2.6.8 and 6.1.1.4'
N N 0.0061 0.0033 'International Tables Vol C Tables 4.2.6.8 and 6.1.1.4'
S S 0.1246 0.1234 'International Tables Vol C Tables 4.2.6.8 and 6.1.1.4'
Br Br -0.2901 2.4595 'International Tables Vol C Tables 4.2.6.8 and 6.1.1.4'
O O 0.0106 0.0060 'International Tables Vol C Tables 4.2.6.8 and 6.1.1.4'

loop_
_geom_angle_atom_site_label_1
_geom_angle_atom_site_label_2
_geom_angle_atom_site_label_3
_geom_angle
C6 C1 C2 119.9(2)
C6 C1 C7 122.41(19)
C2 C1 C7 117.70(19)
C3 C2 C1 118.9(2)
C3 C2 H2 120.6
C1 C2 H2 120.6
C2 C3 C4 122.3(2)
C2 C3 Br1 118.19(18)
C4 C3 Br1 119.44(17)
C3 C4 C5 118.2(2)
C3 C4 H4 120.9
C5 C4 H4 120.9
C6 C5 C4 121.0(2)
C6 C5 H5 119.5
C4 C5 H5 119.5
C5 C6 C1 119.7(2)
C5 C6 H6 120.1
C1 C6 H6 120.1
N1 C7 N3 107.79(18)
N1 C7 C1 125.17(18)
N3 C7 C1 127.05(19)
N2 C8 N3 111.13(18)
N2 C8 S1 139.05(18)
N3 C8 S1 109.73(15)
N4 C9 C10 121.4(2)
N4 C9 S1 118.39(16)
C10 C9 S1 120.21(17)
O1 C10 C9 105.51(19)
O1 C10 H10A 110.6
C9 C10 H10A 110.6
O1 C10 H10B 110.6
C9 C10 H10B 110.6
H10A C10 H10B 108.8
O1 C11 C16 124.0(2)
O1 C11 C12 114.2(2)
C16 C11 C12 121.7(2)
C11 C12 C13 117.9(2)
C11 C12 C17 120.2(2)
C13 C12 C17 121.9(3)
C14 C13 C12 121.3(3)
C14 C13 H13 119.4
C12 C13 H13 119.4
C15 C14 C13 119.9(2)
C15 C14 H14 120.1
C13 C14 H14 120.1
C14 C15 C16 120.6(2)
C14 C15 H15 119.7
C16 C15 H15 119.7
C11 C16 C15 118.6(3)
C11 C16 H16 120.7
C15 C16 H16 120.7
C12 C17 H17A 109.5
C12 C17 H17B 109.5
H17A C17 H17B 109.5
C12 C17 H17C 109.5
H17A C17 H17C 109.5
H17B C17 H17C 109.5
C7 N1 N2 109.60(16)
C8 N2 N1 105.43(18)
C8 N3 C7 106.05(17)
C8 N3 N4 118.49(17)
C7 N3 N4 135.37(18)
C9 N4 N3 106.38(18)
C8 S1 C9 87.01(10)
C11 O1 C10 117.53(18)

loop_
_geom_bond_atom_site_label_1
_geom_bond_atom_site_label_2
_geom_bond_distance
C1 C6 1.390(3)
C1 C2 1.396(3)
C1 C7 1.460(3)
C2 C3 1.375(3)
C2 H2 0.9300
C3 C4 1.380(3)
C3 Br1 1.901(2)
C4 C5 1.387(3)
C4 H4 0.9300
C5 C6 1.384(3)
C5 H5 0.9300
C6 H6 0.9300
C7 N1 1.317(3)
C7 N3 1.372(3)
C8 N2 1.313(3)
C8 N3 1.357(3)
C8 S1 1.725(2)
C9 N4 1.296(3)
C9 C10 1.492(3)
C9 S1 1.754(2)
C10 O1 1.419(3)
C10 H10A 0.9700
C10 H10B 0.9700
C11 O1 1.372(2)
C11 C16 1.386(3)
C11 C12 1.390(4)
C12 C13 1.391(3)
C12 C17 1.495(3)
C13 C14 1.381(4)
C13 H13 0.9300
C14 C15 1.371(4)
C14 H14 0.9300
C15 C16 1.397(3)
C15 H15 0.9300
C16 H16 0.9300
C17 H17A 0.9600
C17 H17B 0.9600
C17 H17C 0.9600
N1 N2 1.388(3)
N3 N4 1.382(2)

loop_
_geom_torsion_atom_site_label_1
_geom_torsion_atom_site_label_2
_geom_torsion_atom_site_label_3
_geom_torsion_atom_site_label_4
_geom_torsion
C6 C1 C2 C3 0.2(3)
C7 C1 C2 C3 178.5(2)
C1 C2 C3 C4 0.0(4)
C1 C2 C3 Br1 -178.23(17)
C2 C3 C4 C5 -0.1(4)
Br1 C3 C4 C5 178.17(17)
C3 C4 C5 C6 -0.1(4)
C4 C5 C6 C1 0.3(4)
C2 C1 C6 C5 -0.3(3)
C7 C1 C6 C5 -178.6(2)
C6 C1 C7 N1 172.6(2)
C2 C1 C7 N1 -5.7(3)
C6 C1 C7 N3 -7.7(4)
C2 C1 C7 N3 174.0(2)
N4 C9 C10 O1 -125.0(2)
S1 C9 C10 O1 55.8(2)
O1 C11 C12 C13 -178.39(19)
C16 C11 C12 C13 1.4(3)
O1 C11 C12 C17 2.3(3)
C16 C11 C12 C17 -177.9(2)
C11 C12 C13 C14 -0.1(3)
C17 C12 C13 C14 179.2(2)
C12 C13 C14 C15 -0.8(3)
C13 C14 C15 C16 0.5(3)
O1 C11 C16 C15 178.08(19)
C12 C11 C16 C15 -1.7(3)
C14 C15 C16 C11 0.7(3)
N3 C7 N1 N2 -0.1(2)
C1 C7 N1 N2 179.6(2)
N3 C8 N2 N1 -0.5(3)
S1 C8 N2 N1 -176.5(2)
C7 N1 N2 C8 0.4(3)
N2 C8 N3 C7 0.5(3)
S1 C8 N3 C7 177.69(16)
N2 C8 N3 N4 -176.5(2)
S1 C8 N3 N4 0.7(3)
N1 C7 N3 C8 -0.2(2)
C1 C7 N3 C8 -180.0(2)
N1 C7 N3 N4 176.0(2)
C1 C7 N3 N4 -3.7(4)
C10 C9 N4 N3 -179.9(2)
S1 C9 N4 N3 -0.6(2)
C8 N3 N4 C9 -0.1(3)
C7 N3 N4 C9 -176.0(2)
N2 C8 S1 C9 175.2(3)
N3 C8 S1 C9 -0.79(17)
N4 C9 S1 C8 0.9(2)
C10 C9 S1 C8 -179.9(2)
C16 C11 O1 C10 -2.4(3)
C12 C11 O1 C10 177.35(18)
C9 C10 O1 C11 -170.23(17)
